data_4509400
loop_
_publ_author_name
'Shyu, Eric'
'Supkowski, Ronald M.'
'LaDuca, Robert L.'

_publ_section_title
;
 Structural Diversity in Luminescent Three-Dimensional Cadmium Aliphatic
 Dicarboxylate Coordination Polymers Incorporating
 4,4&#x2032;-Dipyridylamine: Interpenetrated, Non-Interpenetrated, and
 Self-Penetrated Networks
;
_journal_issue 5
_journal_name_full 'Crystal Growth &amp; Design'
_journal_page_first 2481
_journal_paper_doi 10.1021/cg801396k
_journal_volume 9
_journal_year 2009
_chemical_formula_sum 'C36 H54 Cd2 N6 O12'
_chemical_formula_weight 987.67
_chemical_name_systematic
; 
 ? 
;
_space_group_IT_number 2
_symmetry_cell_setting triclinic
_symmetry_space_group_name_Hall '-P 1'
_symmetry_space_group_name_H-M 'P -1'
_atom_sites_solution_hydrogens geom
_atom_sites_solution_primary direct
_atom_sites_solution_secondary difmap
_audit_creation_method SHELXL-97
_cell_angle_alpha 90.444(2)
_cell_angle_beta 95.115(2)
_cell_angle_gamma 93.133(2)
_cell_formula_units_Z 2
_cell_length_a 10.2938(16)
_cell_length_b 10.5884(16)
_cell_length_c 18.556(3)
_cell_measurement_temperature 273(2)
_cell_volume 2011.3(5)
_computing_structure_refinement 'SHELXL-97 (Sheldrick, 1997)'
_computing_structure_solution 'SHELXS-97 (Sheldrick, 1990)'
_diffrn_ambient_temperature 273(2)
_diffrn_measured_fraction_theta_full 0.997
_diffrn_measured_fraction_theta_max 0.903
_diffrn_radiation_monochromator graphite
_diffrn_radiation_source 'fine-focus sealed tube'
_diffrn_radiation_type MoK\a
_diffrn_radiation_wavelength 0.71073
_diffrn_reflns_av_R_equivalents 0.0246
_diffrn_reflns_av_sigmaI/netI 0.0273
_diffrn_reflns_limit_h_max 13
_diffrn_reflns_limit_h_min -13
_diffrn_reflns_limit_k_max 13
_diffrn_reflns_limit_k_min -13
_diffrn_reflns_limit_l_max 24
_diffrn_reflns_limit_l_min -24
_diffrn_reflns_number 22522
_diffrn_reflns_theta_full 25.00
_diffrn_reflns_theta_max 28.22
_diffrn_reflns_theta_min 1.10
_exptl_absorpt_coefficient_mu 1.125
_exptl_absorpt_correction_T_max 0.7457
_exptl_absorpt_correction_T_min 0.6649
_exptl_absorpt_correction_type multi-scan
_exptl_absorpt_process_details SADABS
_exptl_crystal_colour colourless
_exptl_crystal_density_diffrn 1.624
_exptl_crystal_density_method 'not measured'
_exptl_crystal_description fragment
_exptl_crystal_F_000 1000
_exptl_crystal_size_max 0.70
_exptl_crystal_size_mid 0.30
_exptl_crystal_size_min 0.20
_refine_diff_density_max 1.160
_refine_diff_density_min -0.454
_refine_diff_density_rms 0.066
_refine_ls_extinction_method none
_refine_ls_goodness_of_fit_ref 1.021
_refine_ls_hydrogen_treatment mixed
_refine_ls_matrix_type full
_refine_ls_number_parameters 508
_refine_ls_number_reflns 8956
_refine_ls_number_restraints 14
_refine_ls_restrained_S_all 1.022
_refine_ls_R_factor_all 0.0323
_refine_ls_R_factor_gt 0.0245
_refine_ls_shift/su_max 0.001
_refine_ls_shift/su_mean 0.000
_refine_ls_structure_factor_coef Fsqd
_refine_ls_weighting_details 'calc w=1/[\s^2^(Fo^2^)+(0.0268P)^2^+1.2260P] where P=(Fo^2^+2Fc^2^)/3'
_refine_ls_weighting_scheme calc
_refine_ls_wR_factor_gt 0.0591
_refine_ls_wR_factor_ref 0.0630
_reflns_number_gt 7494
_reflns_number_total 8956
_reflns_threshold_expression >2sigma(I)
_cod_data_source_file cg801396ksup3.cif
_cod_data_source_block p1b
_cod_original_sg_symbol_H-M P-1
_cod_database_code 4509400

loop_
_symmetry_equiv_pos_as_xyz
'x, y, z'
'-x, -y, -z'

loop_
_atom_site_label
_atom_site_type_symbol
_atom_site_fract_x
_atom_site_fract_y
_atom_site_fract_z
_atom_site_U_iso_or_equiv
_atom_site_adp_type
_atom_site_occupancy
_atom_site_symmetry_multiplicity
_atom_site_calc_flag
_atom_site_refinement_flags
Cd1 Cd 0.139917(13) 0.572050(12) 0.064731(7) 0.01792(4) Uani 1 1 d .
Cd2 Cd -0.359853(14) 0.079310(13) 0.559854(8) 0.02293(5) Uani 1 1 d .
C1 C -0.4170(2) 0.2993(2) 0.44666(12) 0.0279(5) Uani 1 1 d .
H1 H -0.4928 0.2984 0.4704 0.034 Uiso 1 1 calc R
C2 C -0.4053(2) 0.38239(19) 0.39067(12) 0.0271(4) Uani 1 1 d .
H2 H -0.4721 0.4354 0.3773 0.033 Uiso 1 1 calc R
C3 C -0.2922(2) 0.38648(19) 0.35405(10) 0.0221(4) Uani 1 1 d .
C4 C -0.1938(2) 0.3078(2) 0.37939(11) 0.0254(4) Uani 1 1 d .
H4 H -0.1147 0.3099 0.3586 0.030 Uiso 1 1 calc R
C5 C -0.2153(2) 0.2270(2) 0.43551(11) 0.0248(4) Uani 1 1 d .
H5 H -0.1493 0.1744 0.4511 0.030 Uiso 1 1 calc R
C6 C -0.0207(2) 0.4233(2) 0.18079(10) 0.0236(4) Uani 1 1 d .
H6 H 0.0321 0.3597 0.1680 0.028 Uiso 1 1 calc R
C7 C -0.1111(2) 0.3940(2) 0.22931(10) 0.0240(4) Uani 1 1 d .
H7 H -0.1192 0.3129 0.2479 0.029 Uiso 1 1 calc R
C8 C -0.19017(19) 0.4880(2) 0.25011(10) 0.0229(4) Uani 1 1 d .
C9 C -0.1752(2) 0.6067(2) 0.21766(11) 0.0248(4) Uani 1 1 d .
H9 H -0.2276 0.6716 0.2289 0.030 Uiso 1 1 calc R
C10 C -0.08285(19) 0.6263(2) 0.16931(11) 0.0238(4) Uani 1 1 d .
H10 H -0.0746 0.7055 0.1484 0.029 Uiso 1 1 calc R
C11 C 0.2607(2) 0.72935(19) -0.06595(11) 0.0227(4) Uani 1 1 d .
H11 H 0.1976 0.7854 -0.0564 0.027 Uiso 1 1 calc R
C12 C 0.3502(2) 0.76626(19) -0.11403(10) 0.0220(4) Uani 1 1 d .
H12 H 0.3467 0.8446 -0.1362 0.026 Uiso 1 1 calc R
C13 C 0.44620(19) 0.68360(18) -0.12865(10) 0.0198(4) Uani 1 1 d .
C14 C 0.4444(2) 0.56637(19) -0.09450(11) 0.0235(4) Uani 1 1 d .
H14 H 0.5056 0.5081 -0.1033 0.028 Uiso 1 1 calc R
C15 C 0.3506(2) 0.53837(19) -0.04766(11) 0.0234(4) Uani 1 1 d .
H15 H 0.3506 0.4600 -0.0254 0.028 Uiso 1 1 calc R
C16 C 0.6978(2) 0.8893(2) -0.31173(11) 0.0266(4) Uani 1 1 d .
H16 H 0.7801 0.9001 -0.3285 0.032 Uiso 1 1 calc R
C17 C 0.6828(2) 0.8119(2) -0.25365(11) 0.0259(4) Uani 1 1 d .
H17 H 0.7541 0.7720 -0.2318 0.031 Uiso 1 1 calc R
C18 C 0.55964(19) 0.79322(18) -0.22729(10) 0.0201(4) Uani 1 1 d .
C19 C 0.4567(2) 0.85593(18) -0.26222(10) 0.0213(4) Uani 1 1 d .
H19 H 0.3731 0.8463 -0.2470 0.026 Uiso 1 1 calc R
C20 C 0.4815(2) 0.93270(19) -0.31987(11) 0.0226(4) Uani 1 1 d .
H20 H 0.4123 0.9748 -0.3424 0.027 Uiso 1 1 calc R
C21 C 0.13475(18) 0.30710(18) 0.04149(10) 0.0199(4) Uani 1 1 d .
C22 C 0.1317(2) 0.16475(19) 0.03406(13) 0.0295(5) Uani 1 1 d .
H22A H 0.0649 0.1375 -0.0039 0.035 Uiso 1 1 calc R
H22B H 0.1079 0.1273 0.0789 0.035 Uiso 1 1 calc R
C23 C 0.2628(2) 0.1163(2) 0.01633(12) 0.0291(5) Uani 1 1 d .
H23A H 0.3312 0.1515 0.0513 0.035 Uiso 1 1 calc R
H23B H 0.2599 0.0250 0.0208 0.035 Uiso 1 1 calc R
C24 C 0.2966(2) 0.1513(2) -0.05993(12) 0.0275(5) Uani 1 1 d .
H24A H 0.2374 0.1030 -0.0947 0.033 Uiso 1 1 calc R
H24B H 0.2819 0.2401 -0.0674 0.033 Uiso 1 1 calc R
C25 C 0.4363(2) 0.1278(2) -0.07494(11) 0.0268(4) Uani 1 1 d .
H25A H 0.4541 0.0409 -0.0635 0.032 Uiso 1 1 calc R
H25B H 0.4960 0.1824 -0.0436 0.032 Uiso 1 1 calc R
C26 C 0.4613(2) 0.1525(2) -0.15362(11) 0.0265(4) Uani 1 1 d .
H26A H 0.4371 0.2374 -0.1659 0.032 Uiso 1 1 calc R
H26B H 0.4054 0.0939 -0.1845 0.032 Uiso 1 1 calc R
C27 C 0.6034(2) 0.1387(2) -0.16967(12) 0.0268(4) Uani 1 1 d .
H27A H 0.6311 0.0575 -0.1521 0.032 Uiso 1 1 calc R
H27B H 0.6078 0.1390 -0.2217 0.032 Uiso 1 1 calc R
C28 C 0.6971(2) 0.24203(19) -0.13574(10) 0.0223(4) Uani 1 1 d .
C30 C -0.2977(2) -0.12111(19) 0.47098(12) 0.0279(5) Uani 1 1 d .
C31 C -0.2690(3) -0.2327(2) 0.42498(14) 0.0409(6) Uani 1 1 d .
H31A H -0.2311 -0.2018 0.3820 0.049 Uiso 1 1 calc R
H31B H -0.3504 -0.2797 0.4095 0.049 Uiso 1 1 calc R
C32 C -0.1755(3) -0.3222(2) 0.46460(14) 0.0390(6) Uani 1 1 d .
H32A H -0.1632 -0.3931 0.4330 0.047 Uiso 1 1 calc R
H32B H -0.0912 -0.2778 0.4761 0.047 Uiso 1 1 calc R
C33 C -0.2274(3) -0.3713(2) 0.53400(14) 0.0402(6) Uani 1 1 d .
H33A H -0.2258 -0.3009 0.5679 0.048 Uiso 1 1 calc R
H33B H -0.3180 -0.4003 0.5230 0.048 Uiso 1 1 calc R
C34 C -0.1559(2) -0.4773(2) 0.57151(13) 0.0351(5) Uani 1 1 d .
H34A H -0.0625 -0.4578 0.5735 0.042 Uiso 1 1 calc R
H34B H -0.1754 -0.5552 0.5438 0.042 Uiso 1 1 calc R
C35 C -0.1957(3) -0.4961(2) 0.64814(13) 0.0380(6) Uani 1 1 d .
H35A H -0.1570 -0.4264 0.6784 0.046 Uiso 1 1 calc R
H35B H -0.2898 -0.4929 0.6471 0.046 Uiso 1 1 calc R
C36 C -0.1554(3) -0.6198(2) 0.68244(14) 0.0394(6) Uani 1 1 d .
H36A H -0.0626 -0.6275 0.6794 0.047 Uiso 1 1 calc R
H36B H -0.1708 -0.6182 0.7332 0.047 Uiso 1 1 calc R
C37 C -0.2298(2) -0.7343(2) 0.64603(12) 0.0289(5) Uani 1 1 d .
N1 N -0.32506(17) 0.21964(16) 0.46894(9) 0.0239(4) Uani 1 1 d .
N2 N -0.00351(16) 0.53672(16) 0.15063(8) 0.0217(3) Uani 1 1 d .
N3 N -0.28524(18) 0.47106(18) 0.29784(10) 0.0271(4) Uani 1 1 d D
H3N H -0.346(2) 0.518(2) 0.2922(13) 0.033 Uiso 1 1 d D
N4 N 0.25906(16) 0.61775(15) -0.03227(8) 0.0205(3) Uani 1 1 d .
N5 N 0.59881(17) 0.95041(16) -0.34547(9) 0.0240(4) Uani 1 1 d .
N6 N 0.54902(17) 0.71050(17) -0.17092(9) 0.0249(4) Uani 1 1 d D
H6N H 0.6191(18) 0.676(2) -0.1577(12) 0.030 Uiso 1 1 d D
O1 O 0.22339(13) 0.36462(13) 0.08262(8) 0.0246(3) Uani 1 1 d .
O1W O 0.1448(2) 0.9243(2) -0.24554(13) 0.0687(7) Uani 1 1 d D
H1WA H 0.086(3) 0.954(3) -0.2183(16) 0.082 Uiso 1 1 d D
H1WB H 0.122(3) 0.956(3) -0.2886(11) 0.082 Uiso 1 1 d D
O2 O 0.04707(14) 0.36825(14) 0.00773(8) 0.0285(3) Uani 1 1 d .
O2W O 0.50950(18) 0.39641(18) -0.27187(9) 0.0420(4) Uani 1 1 d D
H2WA H 0.551(3) 0.355(2) -0.3022(12) 0.050 Uiso 1 1 d D
H2WB H 0.556(2) 0.390(3) -0.2320(10) 0.050 Uiso 1 1 d D
O3 O 0.80620(14) 0.21374(13) -0.10506(8) 0.0268(3) Uani 1 1 d .
O3W O -0.0616(2) -0.9419(2) 0.80628(15) 0.0828(8) Uani 1 1 d D
H3WB H -0.05873(6) -0.90791(6) 0.76607(4) 0.099 Uiso 1 1 d D
H3WA H -0.0988 -0.9047 0.8396 0.099 Uiso 1 1 d RD
O4 O 0.66491(6) 0.35576(6) -0.13938(4) 0.0250(3) Uani 1 1 d R
O4W O 0.02729(6) -0.99707(6) 0.61901(4) 0.0782(8) Uani 1 1 d RD
H4WA H -0.0147 -0.9306 0.6294 0.094 Uiso 1 1 d RD
H4WB H 0.0220 -1.0087 0.5734 0.094 Uiso 1 1 d RD
O5 O -0.41393(6) -0.08784(6) 0.47087(4) 0.0296(3) Uani 1 1 d R
O6 O -0.20841(6) -0.06203(6) 0.50924(4) 0.0542(5) Uani 1 1 d R
O7 O -0.35271(6) -0.73127(6) 0.63302(4) 0.0310(3) Uani 1 1 d R
O8 O -0.16962(6) -0.82826(6) 0.63016(4) 0.0442(4) Uani 1 1 d R

loop_
_atom_site_aniso_label
_atom_site_aniso_U_11
_atom_site_aniso_U_22
_atom_site_aniso_U_33
_atom_site_aniso_U_23
_atom_site_aniso_U_13
_atom_site_aniso_U_12
Cd1 0.01697(8) 0.02147(8) 0.01551(7) 0.00323(5) 0.00280(5) 0.00008(5)
Cd2 0.02585(9) 0.02205(8) 0.02069(8) 0.00566(6) 0.00261(6) -0.00226(6)
C1 0.0287(11) 0.0267(11) 0.0309(11) 0.0070(9) 0.0157(9) 0.0020(9)
C2 0.0282(11) 0.0253(10) 0.0299(11) 0.0053(9) 0.0117(9) 0.0045(9)
C3 0.0245(10) 0.0246(10) 0.0171(9) 0.0010(8) 0.0047(8) -0.0046(8)
C4 0.0224(10) 0.0365(12) 0.0176(10) 0.0040(8) 0.0040(8) -0.0004(9)
C5 0.0258(11) 0.0301(11) 0.0186(10) 0.0035(8) 0.0020(8) 0.0021(9)
C6 0.0267(11) 0.0274(10) 0.0170(10) 0.0026(8) 0.0042(8) 0.0012(8)
C7 0.0288(11) 0.0266(10) 0.0166(9) 0.0039(8) 0.0029(8) -0.0011(9)
C8 0.0214(10) 0.0315(11) 0.0156(9) 0.0051(8) 0.0021(8) -0.0030(8)
C9 0.0215(10) 0.0304(11) 0.0233(10) 0.0057(8) 0.0032(8) 0.0050(8)
C10 0.0233(10) 0.0279(10) 0.0198(10) 0.0072(8) 0.0009(8) -0.0010(8)
C11 0.0234(10) 0.0253(10) 0.0200(10) 0.0016(8) 0.0027(8) 0.0047(8)
C12 0.0254(10) 0.0223(10) 0.0183(9) 0.0047(8) 0.0016(8) 0.0023(8)
C13 0.0202(10) 0.0261(10) 0.0127(9) 0.0026(7) -0.0002(7) 0.0003(8)
C14 0.0255(10) 0.0256(10) 0.0203(10) 0.0045(8) 0.0035(8) 0.0066(8)
C15 0.0271(11) 0.0225(10) 0.0211(10) 0.0055(8) 0.0042(8) 0.0024(8)
C16 0.0234(10) 0.0320(11) 0.0252(11) 0.0064(9) 0.0059(8) 0.0007(9)
C17 0.0236(10) 0.0313(11) 0.0235(10) 0.0077(8) 0.0032(8) 0.0052(9)
C18 0.0229(10) 0.0220(9) 0.0152(9) 0.0014(7) 0.0018(7) 0.0002(8)
C19 0.0212(10) 0.0247(10) 0.0176(9) 0.0023(8) 0.0014(8) -0.0004(8)
C20 0.0252(10) 0.0239(10) 0.0184(10) 0.0038(8) -0.0005(8) 0.0028(8)
C21 0.0192(9) 0.0234(10) 0.0183(9) 0.0049(7) 0.0070(7) 0.0015(8)
C22 0.0320(12) 0.0229(10) 0.0343(12) 0.0011(9) 0.0101(9) -0.0032(9)
C23 0.0359(12) 0.0221(10) 0.0301(12) 0.0020(9) 0.0061(9) 0.0051(9)
C24 0.0287(11) 0.0262(11) 0.0273(11) -0.0006(8) 0.0007(9) 0.0019(9)
C25 0.0267(11) 0.0249(10) 0.0284(11) 0.0001(8) 0.0003(9) 0.0024(9)
C26 0.0251(11) 0.0272(10) 0.0264(11) -0.0036(8) 0.0002(8) -0.0006(9)
C27 0.0284(11) 0.0248(10) 0.0270(11) -0.0061(8) 0.0033(9) 0.0002(9)
C28 0.0254(10) 0.0252(10) 0.0170(9) 0.0004(8) 0.0057(8) -0.0001(8)
C30 0.0314(12) 0.0222(10) 0.0314(12) 0.0083(9) 0.0085(9) 0.0030(9)
C31 0.0514(16) 0.0381(13) 0.0360(13) 0.0017(11) 0.0133(11) 0.0123(12)
C32 0.0433(14) 0.0282(12) 0.0482(15) -0.0013(10) 0.0140(12) 0.0106(11)
C33 0.0421(14) 0.0348(13) 0.0459(15) 0.0023(11) 0.0098(12) 0.0114(11)
C34 0.0331(13) 0.0253(11) 0.0461(14) -0.0028(10) 0.0009(10) 0.0000(9)
C35 0.0427(14) 0.0295(12) 0.0396(14) -0.0084(10) -0.0073(11) 0.0010(10)
C36 0.0433(14) 0.0358(13) 0.0362(13) -0.0034(10) -0.0109(11) -0.0010(11)
C37 0.0294(12) 0.0295(11) 0.0265(11) 0.0051(9) -0.0031(9) -0.0025(9)
N1 0.0281(9) 0.0223(8) 0.0219(9) 0.0027(7) 0.0076(7) -0.0010(7)
N2 0.0205(8) 0.0289(9) 0.0153(8) 0.0039(7) 0.0018(6) -0.0013(7)
N3 0.0230(9) 0.0349(10) 0.0252(9) 0.0119(8) 0.0080(7) 0.0059(8)
N4 0.0200(8) 0.0250(8) 0.0167(8) 0.0027(6) 0.0031(6) 0.0005(7)
N5 0.0276(9) 0.0242(9) 0.0200(8) 0.0066(7) 0.0015(7) -0.0014(7)
N6 0.0207(9) 0.0340(10) 0.0212(9) 0.0110(7) 0.0042(7) 0.0071(7)
O1 0.0228(7) 0.0239(7) 0.0265(8) 0.0034(6) -0.0028(6) 0.0027(6)
O1W 0.0699(16) 0.0784(16) 0.0636(15) 0.0122(13) 0.0123(12) 0.0451(13)
O2 0.0245(8) 0.0356(8) 0.0250(8) 0.0035(6) -0.0027(6) 0.0064(6)
O2W 0.0440(11) 0.0578(11) 0.0272(9) 0.0074(8) 0.0053(8) 0.0270(9)
O3 0.0241(8) 0.0274(8) 0.0284(8) -0.0017(6) -0.0005(6) 0.0034(6)
O3W 0.0579(15) 0.0799(17) 0.114(2) -0.0435(15) 0.0204(14) 0.0200(12)
O4 0.0270(8) 0.0221(7) 0.0256(8) -0.0010(6) 0.0005(6) 0.0020(6)
O4W 0.0824(17) 0.0987(19) 0.0612(14) 0.0192(13) 0.0152(12) 0.0572(15)
O5 0.0277(8) 0.0314(8) 0.0298(8) 0.0014(6) 0.0024(6) 0.0033(6)
O6 0.0289(9) 0.0335(10) 0.0981(17) -0.0138(10) -0.0055(10) 0.0020(8)
O7 0.0309(8) 0.0354(8) 0.0266(8) -0.0046(6) 0.0024(6) 0.0004(7)
O8 0.0304(9) 0.0359(9) 0.0659(12) -0.0057(9) 0.0002(8) 0.0056(7)

loop_
_atom_type_symbol
_atom_type_description
_atom_type_scat_dispersion_real
_atom_type_scat_dispersion_imag
_atom_type_scat_source
C C 0.0033 0.0016 'International Tables Vol C Tables 4.2.6.8 and 6.1.1.4'
H H 0.0000 0.0000 'International Tables Vol C Tables 4.2.6.8 and 6.1.1.4'
N N 0.0061 0.0033 'International Tables Vol C Tables 4.2.6.8 and 6.1.1.4'
O O 0.0106 0.0060 'International Tables Vol C Tables 4.2.6.8 and 6.1.1.4'
Cd Cd -0.8075 1.2024 'International Tables Vol C Tables 4.2.6.8 and 6.1.1.4'

loop_
_geom_angle_atom_site_label_1
_geom_angle_atom_site_label_2
_geom_angle_atom_site_label_3
_geom_angle
_geom_angle_site_symmetry_1
_geom_angle_site_symmetry_3
N2 Cd1 N4 171.69(6) . .
N2 Cd1 O2 84.08(6) . 2_565
N4 Cd1 O2 87.63(5) . 2_565
N2 Cd1 O3 92.99(6) . 2_665
N4 Cd1 O3 86.90(5) . 2_665
O2 Cd1 O3 92.07(5) 2_565 2_665
N2 Cd1 O1 91.32(5) . .
N4 Cd1 O1 94.24(5) . .
O2 Cd1 O1 129.21(5) 2_565 .
O3 Cd1 O1 138.71(5) 2_665 .
N2 Cd1 O4 100.93(5) . 2_665
N4 Cd1 O4 85.76(4) . 2_665
O2 Cd1 O4 146.15(4) 2_565 2_665
O3 Cd1 O4 54.46(4) 2_665 2_665
O1 Cd1 O4 84.42(4) . 2_665
N2 Cd1 O2 86.40(5) . .
N4 Cd1 O2 92.05(5) . .
O2 Cd1 O2 76.40(5) 2_565 .
O3 Cd1 O2 168.47(5) 2_665 .
O1 Cd1 O2 52.81(5) . .
O4 Cd1 O2 136.95(4) 2_665 .
N5 Cd2 N1 176.00(6) 1_446 .
N5 Cd2 O5 89.68(5) 1_446 2_456
N1 Cd2 O5 88.68(5) . 2_456
N5 Cd2 O7 93.17(5) 1_446 1_565
N1 Cd2 O7 83.26(5) . 1_565
O5 Cd2 O7 92.2(5) 2_456 1_565
N5 Cd2 O8 89.64(5) 1_446 1_565
N1 Cd2 O8 89.72(5) . 1_565
O5 Cd2 O8 146.4(5) 2_456 1_565
O7 Cd2 O8 54.3(5) 1_565 1_565
N5 Cd2 O5 93.11(5) 1_446 .
N1 Cd2 O5 89.99(5) . .
O5 Cd2 O5 75.0(5) 2_456 .
O7 Cd2 O5 165.7(5) 1_565 .
O8 Cd2 O5 138.6(5) 1_565 .
N5 Cd2 O6 94.68(5) 1_446 .
N1 Cd2 O6 89.21(5) . .
O5 Cd2 O6 127.8(5) 2_456 .
O7 Cd2 O6 139.2(5) 1_565 .
O8 Cd2 O6 85.7(5) 1_565 .
O5 Cd2 O6 52.9(5) . .
N1 C1 C2 123.70(19) . .
C1 C2 C3 119.5(2) . .
N3 C3 C4 125.70(18) . .
N3 C3 C2 117.41(19) . .
C4 C3 C2 116.84(18) . .
C5 C4 C3 119.18(19) . .
N1 C5 C4 124.1(2) . .
N2 C6 C7 124.66(19) . .
C6 C7 C8 118.82(19) . .
N3 C8 C7 124.73(18) . .
N3 C8 C9 118.07(19) . .
C7 C8 C9 117.14(18) . .
C10 C9 C8 119.60(19) . .
N2 C10 C9 123.44(18) . .
N4 C11 C12 124.03(18) . .
C11 C12 C13 118.75(18) . .
N6 C13 C12 125.69(18) . .
N6 C13 C14 116.53(17) . .
C12 C13 C14 117.65(17) . .
C15 C14 C13 119.12(18) . .
N4 C15 C14 123.81(18) . .
N5 C16 C17 123.03(19) . .
C16 C17 C18 119.86(19) . .
N6 C18 C19 125.21(18) . .
N6 C18 C17 117.40(17) . .
C19 C18 C17 117.33(17) . .
C20 C19 C18 118.62(18) . .
N5 C20 C19 124.28(18) . .
O1 C21 O2 120.03(18) . .
O1 C21 C22 119.96(18) . .
O2 C21 C22 119.99(18) . .
C21 C22 C23 112.82(17) . .
C24 C23 C22 112.67(18) . .
C25 C24 C23 114.49(18) . .
C24 C25 C26 112.41(17) . .
C25 C26 C27 113.96(18) . .
C28 C27 C26 113.67(17) . .
O3 C28 O4 121.31(18) . .
O3 C28 C27 119.67(18) . .
O4 C28 C27 119.02(17) . .
O6 C30 O5 119.80(18) . .
O6 C30 C31 120.71(19) . .
O5 C30 C31 119.5(2) . .
C30 C31 C32 113.1(2) . .
C33 C32 C31 111.7(2) . .
C34 C33 C32 116.8(2) . .
C33 C34 C35 111.3(2) . .
C36 C35 C34 114.3(2) . .
C37 C36 C35 112.39(19) . .
O8 C37 O7 121.87(18) . .
O8 C37 C36 119.75(19) . .
O7 C37 C36 118.4(2) . .
O8 C37 Cd2 61.43(9) . 1_545
O7 C37 Cd2 61.32(9) . 1_545
C36 C37 Cd2 170.77(16) . 1_545
C5 N1 C1 116.53(17) . .
C5 N1 Cd2 123.06(14) . .
C1 N1 Cd2 120.41(13) . .
C6 N2 C10 116.29(17) . .
C6 N2 Cd1 121.91(13) . .
C10 N2 Cd1 121.59(13) . .
C8 N3 C3 129.20(18) . .
C11 N4 C15 116.63(17) . .
C11 N4 Cd1 123.94(13) . .
C15 N4 Cd1 118.22(12) . .
C20 N5 C16 116.88(17) . .
C20 N5 Cd2 124.20(13) . 1_664
C16 N5 Cd2 118.91(13) . 1_664
C18 N6 C13 130.61(17) . .
C21 O1 Cd1 95.52(11) . .
C21 O2 Cd1 164.68(14) . 2_565
C21 O2 Cd1 91.60(12) . .
Cd1 O2 Cd1 103.60(5) 2_565 .
C28 O3 Cd1 92.41(12) . 2_665
C28 O4 Cd1 91.54(10) . 2_665
C30 O5 Cd2 160.61(11) . 2_456
C30 O5 Cd2 94.33(11) . .
Cd2 O5 Cd2 105.04(2) 2_456 .
C30 O6 Cd2 92.92(10) . .
C37 O7 Cd2 91.13(11) . 1_545
C37 O8 Cd2 91.54(11) . 1_545

loop_
_geom_bond_atom_site_label_1
_geom_bond_atom_site_label_2
_geom_bond_distance
_geom_bond_site_symmetry_2
Cd1 N2 2.2867(16) .
Cd1 N4 2.3066(16) .
Cd1 O2 2.3659(14) 2_565
Cd1 O3 2.4031(15) 2_665
Cd1 O1 2.4165(14) .
Cd1 O4 2.4206(15) 2_665
Cd1 O2 2.4996(15) .
Cd2 N5 2.2885(16) 1_446
Cd2 N1 2.2958(16) .
Cd2 O5 2.3543(16) 2_456
Cd2 O7 2.4074(16) 1_565
Cd2 O8 2.4103(16) 1_565
Cd2 O5 2.4191(16) .
Cd2 O6 2.4589(16) .
C1 N1 1.342(3) .
C1 C2 1.376(3) .
C2 C3 1.398(3) .
C3 N3 1.384(2) .
C3 C4 1.398(3) .
C4 C5 1.378(3) .
C5 N1 1.335(3) .
C6 N2 1.339(3) .
C6 C7 1.376(3) .
C7 C8 1.393(3) .
C8 N3 1.383(2) .
C8 C9 1.405(3) .
C9 C10 1.373(3) .
C10 N2 1.348(3) .
C11 N4 1.341(2) .
C11 C12 1.382(3) .
C12 C13 1.398(3) .
C13 N6 1.391(2) .
C13 C14 1.398(3) .
C14 C15 1.377(3) .
C15 N4 1.344(3) .
C16 N5 1.346(3) .
C16 C17 1.373(3) .
C17 C18 1.404(3) .
C18 N6 1.378(2) .
C18 C19 1.395(3) .
C19 C20 1.382(3) .
C20 N5 1.341(3) .
C21 O1 1.263(2) .
C21 O2 1.263(2) .
C21 C22 1.511(3) .
C22 C23 1.531(3) .
C23 C24 1.531(3) .
C24 C25 1.523(3) .
C25 C26 1.527(3) .
C26 C27 1.533(3) .
C27 C28 1.513(3) .
C28 O3 1.265(2) .
C28 O4 1.267(2) .
C30 O6 1.247(2) .
C30 O5 1.265(2) .
C30 C31 1.510(3) .
C31 C32 1.532(3) .
C32 C33 1.522(3) .
C33 C34 1.516(3) .
C34 C35 1.526(3) .
C35 C36 1.523(3) .
C36 C37 1.518(3) .
C37 O8 1.247(2) .
C37 O7 1.269(2) .
C37 Cd2 2.743(2) 1_545
N5 Cd2 2.2885(16) 1_664
O2 Cd1 2.3658(14) 2_565
O3 Cd1 2.4030(15) 2_665
O4 Cd1 2.4205 2_665
O5 Cd2 2.3543 2_456
O7 Cd2 2.4074 1_545
O8 Cd2 2.4103 1_545

loop_
_geom_hbond_atom_site_label_D
_geom_hbond_atom_site_label_H
_geom_hbond_atom_site_label_A
_geom_hbond_distance_DH
_geom_hbond_distance_HA
_geom_hbond_distance_DA
_geom_hbond_angle_DHA
_geom_hbond_site_symmetry_A
N3 H3N O2W 0.824(16) 1.960(17) 2.774(2) 170(2) 2_565
N6 H6N O1 0.847(16) 2.105(18) 2.889(2) 154(2) 2_665
O1W H1WA O3W 0.893(17) 2.01(2) 2.849(3) 157(3) 1_574
O1W H1WB O4W 0.884(17) 1.98(2) 2.842(2) 165(3) 1_574
O2W H2WA O7 0.864(16) 1.888(17) 2.7520(18) 178(3) 1_664
O2W H2WB O4 0.850(16) 2.013(17) 2.8599(19) 174(3) .
O3W H3WA O3 0.86 1.97 2.807(3) 164.4 1_446
O4W H4WA O8 0.88 1.98 2.795 155.0 .
O4W H4WB O6 0.85 2.59 3.070 117.0 1_545
O4W H4WB O6 0.85 2.64 3.1965(14) 124.0 2_546
